data_4104729
loop_
_publ_author_name
'Masaaki Sadakiyo'
'Teppei Yamada'
'Hiroshi Kitagawa'

_publ_section_title
;
 Rational Designs for Highly Proton-Conductive Metal-Organic Frameworks
;
_journal_name_full 'Journal of the American Chemical Society'
_journal_page_first 9906
_journal_page_last 9907
_journal_paper_doi 10.1021/ja9040016
_journal_volume 131
_journal_year 2009
_chemical_formula_moiety 'C12 H24 N2 O19 Zn2 '
_chemical_formula_sum 'C12 H24 N2 O19 Zn2'
_chemical_formula_weight 631.08
_chemical_name_common (NH4)2(adp)[Zn2(ox)3](H2O)3
_space_group_IT_number 2
_symmetry_cell_setting triclinic
_symmetry_Int_Tables_number 2
_symmetry_space_group_name_Hall '-P 1'
_symmetry_space_group_name_H-M 'P -1'
_audit_creation_method 'by CrystalStructure 3.8.0'
_cell_angle_alpha 62.025(6)
_cell_angle_beta 82.335(7)
_cell_angle_gamma 72.873(7)
_cell_formula_units_Z 1
_cell_length_a 7.98580(10)
_cell_length_b 9.1574(2)
_cell_length_c 9.4523
_cell_measurement_reflns_used 1735
_cell_measurement_temperature 113.1
_cell_measurement_theta_max 27.5
_cell_measurement_theta_min 3.2
_cell_volume 583.39(4)
_computing_cell_refinement CrystalClear
_computing_data_collection CrystalClear
_computing_data_reduction CrystalStructure
_computing_publication_material 'CrystalStructure 3.8.0'
_computing_structure_refinement SHELXL
_computing_structure_solution SIR2004
_diffrn_detector_area_resol_mean 7.31
_diffrn_measured_fraction_theta_full 0.933
_diffrn_measured_fraction_theta_max 0.933
_diffrn_measurement_device_type 'Rigaku Mercury'
_diffrn_measurement_method \w
_diffrn_radiation_type 'Mo K\a'
_diffrn_radiation_wavelength 0.71070
_diffrn_reflns_av_R_equivalents 0.025
_diffrn_reflns_limit_h_max 9
_diffrn_reflns_limit_h_min -10
_diffrn_reflns_limit_k_max 11
_diffrn_reflns_limit_k_min -11
_diffrn_reflns_limit_l_max 12
_diffrn_reflns_limit_l_min -11
_diffrn_reflns_number 4330
_diffrn_reflns_theta_full 27.48
_diffrn_reflns_theta_max 27.48
_exptl_absorpt_coefficient_mu 2.148
_exptl_absorpt_correction_T_max 0.807
_exptl_absorpt_correction_T_min 0.716
_exptl_absorpt_correction_type numerical
_exptl_absorpt_process_details
;
    Higashi, T. (1999). Program for Absorption Correction.
    Rigaku Corporation, Tokyo, Japan.
;
_exptl_crystal_colour colorless
_exptl_crystal_density_diffrn 1.796
_exptl_crystal_description block
_exptl_crystal_F_000 322.00
_exptl_crystal_size_max 0.25
_exptl_crystal_size_mid 0.20
_exptl_crystal_size_min 0.10
_refine_diff_density_max 1.29
_refine_diff_density_min -1.44
_refine_ls_extinction_method none
_refine_ls_goodness_of_fit_ref 1.337
_refine_ls_hydrogen_treatment none
_refine_ls_number_parameters 164
_refine_ls_number_reflns 2497
_refine_ls_R_factor_gt 0.0429
_refine_ls_shift/su_max 0.0000
_refine_ls_structure_factor_coef Fsqd
_refine_ls_weighting_details 'w = 1/[\s^2^(Fo^2^)+(0.1138P)^2^+0.0638P] where P=(Fo^2^+2Fc^2^)/3'
_refine_ls_weighting_scheme calc
_refine_ls_wR_factor_ref 0.1779
_reflns_number_gt 2315
_reflns_number_total 2497
_reflns_threshold_expression F^2^>2.0\s(F^2^)
_cod_data_source_file ja9040016_si_002.cif
_cod_data_source_block 1
_cod_original_formula_sum 'C12 H24 N2 O19 Zn2 '
_cod_database_code 4104729

loop_
_symmetry_equiv_pos_site_id
_symmetry_equiv_pos_as_xyz
1 +X,+Y,+Z
2 -X,-Y,-Z

loop_
_atom_site_label
_atom_site_type_symbol
_atom_site_fract_x
_atom_site_fract_y
_atom_site_fract_z
_atom_site_U_iso_or_equiv
_atom_site_adp_type
_atom_site_occupancy
_atom_site_symmetry_multiplicity
_atom_site_calc_flag
_atom_site_refinement_flags
Zn(1) Zn 1.00796(6) -0.16815(5) 0.82516(5) 0.0144(2) Uani 1.00 1 d .
O(1) O 1.1597(3) -0.1752(3) 0.6298(3) 0.0172(6) Uani 1.00 1 d .
O(2) O 1.1646(3) -0.4029(3) 0.9860(3) 0.0178(6) Uani 1.00 1 d .
O(3) O 0.8567(3) -0.1133(3) 1.0033(3) 0.0173(6) Uani 1.00 1 d .
O(4) O 0.8497(3) -0.3274(3) 0.8586(3) 0.0175(6) Uani 1.00 1 d .
O(5) O 1.1494(3) -0.0281(3) 0.8566(3) 0.0188(6) Uani 1.00 1 d .
O(8) O 0.6077(4) 0.7957(4) 0.5414(4) 0.0287(7) Uani 1.00 1 d .
O(7) O 0.4629(4) 0.5919(4) 0.6418(5) 0.0346(8) Uani 1.00 1 d .
O(6) O 0.8467(3) 0.0362(3) 0.6384(3) 0.0164(5) Uani 1.00 1 d .
O(10) O 0.5061(8) 0.3805(8) 0.9970(8) 0.0315(15) Uani 0.50 1 d P
O(9) O 0.4455(5) 0.2232(5) 0.8438(6) 0.0613(15) Uani 1.00 1 d .
N(1) N 0.4840(4) 0.0564(4) 1.2311(4) 0.0220(7) Uani 1.00 1 d .
C(1) C 1.0911(4) -0.5216(4) 1.0366(4) 0.0138(7) Uani 1.00 1 d .
C(2) C 0.9153(4) -0.0247(4) 1.0424(4) 0.0135(7) Uani 1.00 1 d .
C(4) C 0.6082(6) 0.6464(5) 0.5872(5) 0.0255(9) Uani 1.00 1 d .
C(5) C 0.7677(6) 0.5055(5) 0.5937(6) 0.0292(10) Uani 1.00 1 d .
C(3) C 0.9098(4) 0.0603(4) 0.5035(4) 0.0143(7) Uani 1.00 1 d .
C(6) C 0.9222(6) 0.5718(6) 0.5011(6) 0.0275(9) Uani 1.00 1 d .

loop_
_atom_site_aniso_label
_atom_site_aniso_U_11
_atom_site_aniso_U_22
_atom_site_aniso_U_33
_atom_site_aniso_U_12
_atom_site_aniso_U_13
_atom_site_aniso_U_23
Zn(1) 0.0159(3) 0.0136(3) 0.0125(3) -0.0043(2) 0.00168(19) -0.0052(2)
O(1) 0.0179(13) 0.0157(13) 0.0127(12) 0.0012(10) 0.0003(10) -0.0056(10)
O(2) 0.0157(13) 0.0158(13) 0.0202(13) -0.0058(10) -0.0022(10) -0.0053(11)
O(3) 0.0174(13) 0.0219(14) 0.0190(13) -0.0111(11) 0.0073(11) -0.0127(11)
O(4) 0.0182(14) 0.0126(13) 0.0184(13) -0.0029(10) -0.0064(10) -0.0033(10)
O(5) 0.0207(14) 0.0210(14) 0.0198(14) -0.0091(11) 0.0080(11) -0.0132(11)
O(8) 0.0370(18) 0.0169(14) 0.0260(16) 0.0043(13) -0.0067(13) -0.0098(12)
O(7) 0.0222(16) 0.0266(17) 0.060(2) 0.0025(13) -0.0075(16) -0.0264(17)
O(6) 0.0168(13) 0.0162(13) 0.0120(12) -0.0018(10) 0.0026(10) -0.0051(10)
O(10) 0.022(3) 0.027(3) 0.041(3) -0.009(2) -0.003(2) -0.010(3)
O(9) 0.039(2) 0.031(2) 0.105(4) -0.0180(18) 0.033(2) -0.028(2)
N(1) 0.0168(17) 0.0219(17) 0.0224(17) -0.0030(13) 0.0013(13) -0.0076(14)
C(1) 0.0119(17) 0.0164(17) 0.0146(16) -0.0006(13) -0.0006(13) -0.0100(14)
C(2) 0.0129(17) 0.0129(16) 0.0139(16) -0.0042(13) 0.0021(13) -0.0056(13)
C(4) 0.028(2) 0.024(2) 0.026(2) 0.0048(17) -0.0128(17) -0.0161(18)
C(5) 0.022(2) 0.021(2) 0.043(2) 0.0049(17) -0.0081(19) -0.0175(19)
C(3) 0.0127(17) 0.0112(16) 0.0190(17) -0.0036(13) 0.0014(14) -0.0070(14)
C(6) 0.024(2) 0.023(2) 0.036(2) 0.0011(18) -0.0049(19) -0.0162(19)

loop_
_atom_type_symbol
_atom_type_description
_atom_type_scat_dispersion_real
_atom_type_scat_dispersion_imag
_atom_type_scat_source
C C 0.003 0.002
;
International Tables for Crystallography
(1992, Vol. C, Tables 4.2.6.8 and 6.1.1.4)
;
H H 0.000 0.000
;
International Tables for Crystallography
(1992, Vol. C, Table 6.1.1.4)
;
N N 0.006 0.003
;
International Tables for Crystallography
(1992, Vol. C, Tables 4.2.6.8 and 6.1.1.4)
;
Zn Zn 0.284 1.430
;
International Tables for Crystallography
(1992, Vol. C, Tables 4.2.6.8 and 6.1.1.4)
;
O O 0.011 0.006
;
International Tables for Crystallography
(1992, Vol. C, Tables 4.2.6.8 and 6.1.1.4)
;

loop_
_geom_angle_atom_site_label_1
_geom_angle_atom_site_label_2
_geom_angle_atom_site_label_3
_geom_angle
_geom_angle_publ_flag
_geom_angle_site_symmetry_1
_geom_angle_site_symmetry_3
O(1) Zn(1) O(2) 92.49(11) yes . .
O(1) Zn(1) O(3) 169.33(12) yes . .
O(1) Zn(1) O(4) 101.92(14) yes . .
O(1) Zn(1) O(5) 92.34(13) yes . .
O(1) Zn(1) O(6) 80.29(10) yes . .
O(2) Zn(1) O(3) 95.04(11) yes . .
O(2) Zn(1) O(4) 80.30(12) yes . .
O(2) Zn(1) O(5) 93.20(13) yes . .
O(2) Zn(1) O(6) 167.34(16) yes . .
O(3) Zn(1) O(4) 86.82(14) yes . .
O(3) Zn(1) O(5) 79.72(13) yes . .
O(3) Zn(1) O(6) 93.59(11) yes . .
O(4) Zn(1) O(5) 164.51(12) yes . .
O(4) Zn(1) O(6) 90.96(12) yes . .
O(5) Zn(1) O(6) 97.45(12) yes . .
Zn(1) O(1) C(3) 113.0(2) yes . 2_756
Zn(1) O(2) C(1) 112.6(2) yes . .
Zn(1) O(3) C(2) 112.8(2) yes . .
Zn(1) O(4) C(1) 112.7(3) yes . 2_747
Zn(1) O(5) C(2) 113.9(2) yes . 2_757
Zn(1) O(6) C(3) 112.7(2) yes . .
O(2) C(1) O(4) 126.0(3) yes . 2_747
O(2) C(1) C(1) 117.3(2) yes . 2_747
O(4) C(1) C(1) 116.7(3) yes 2_747 2_747
O(3) C(2) O(5) 126.4(3) yes . 2_757
O(3) C(2) C(2) 116.9(3) yes . 2_757
O(5) C(2) C(2) 116.7(4) yes 2_757 2_757
O(8) C(4) O(7) 121.9(4) yes . .
O(8) C(4) C(5) 124.8(4) yes . .
O(7) C(4) C(5) 113.2(4) yes . .
C(4) C(5) C(6) 113.2(4) yes . .
O(1) C(3) O(6) 126.0(3) yes 2_756 .
O(1) C(3) C(3) 116.3(3) yes 2_756 2_756
O(6) C(3) C(3) 117.7(2) yes . 2_756
C(5) C(6) C(6) 112.4(4) yes . 2_766

loop_
_geom_bond_atom_site_label_1
_geom_bond_atom_site_label_2
_geom_bond_distance
_geom_bond_publ_flag
_geom_bond_site_symmetry_2
Zn(1) O(1) 2.086(3) yes .
Zn(1) O(2) 2.087(2) yes .
Zn(1) O(3) 2.107(3) yes .
Zn(1) O(4) 2.091(3) yes .
Zn(1) O(5) 2.076(4) yes .
Zn(1) O(6) 2.089(2) yes .
O(1) C(3) 1.266(4) yes 2_756
O(2) C(1) 1.252(5) yes .
O(3) C(2) 1.251(6) yes .
O(4) C(1) 1.254(3) yes 2_747
O(5) C(2) 1.252(5) yes 2_757
O(8) C(4) 1.224(6) yes .
O(7) C(4) 1.342(6) yes .
O(6) C(3) 1.248(5) yes .
C(1) C(1) 1.557(5) yes 2_747
C(2) C(2) 1.552(5) yes 2_757
C(4) C(5) 1.506(6) yes .
C(5) C(6) 1.520(7) yes .
C(3) C(3) 1.551(5) yes 2_756
C(6) C(6) 1.527(6) yes 2_766

loop_
_geom_contact_atom_site_label_1
_geom_contact_atom_site_label_2
_geom_contact_distance
_geom_contact_site_symmetry_2
O(1) O(8) 3.524(4) 1_645
O(1) O(7) 2.688(4) 1_645
O(1) C(4) 3.527(5) 1_645
O(2) O(10) 2.842(6) 1_645
O(2) O(10) 2.729(8) 2_757
O(3) O(9) 2.839(5) 2_657
O(3) N(1) 3.503(5) 2_657
O(4) O(8) 3.329(5) 1_545
O(4) O(10) 3.054(7) 2_657
O(4) N(1) 2.951(4) 2_657
O(4) C(4) 3.538(7) 1_545
O(5) O(10) 3.390(6) 2_757
O(5) N(1) 2.904(4) 2_757
O(8) O(1) 3.524(4) 1_465
O(8) O(4) 3.329(5) 1_565
O(8) O(8) 3.375(4) 2_676
O(8) N(1) 2.845(4) 1_564
O(8) N(1) 2.953(6) 2_667
O(7) O(1) 2.688(4) 1_465
O(7) O(10) 2.993(8) .
O(7) O(10) 3.586(10) 2_667
O(7) O(9) 3.037(5) .
O(7) C(3) 3.506(4) 2_666
O(6) N(1) 2.946(4) 2_657
O(10) O(2) 2.842(6) 1_465
O(10) O(2) 2.729(8) 2_757
O(10) O(4) 3.054(7) 2_657
O(10) O(5) 3.390(6) 2_757
O(10) O(7) 2.993(8) .
O(10) O(7) 3.586(10) 2_667
O(10) O(10) 2.189(13) 2_667
O(10) O(9) 2.638(12) .
O(10) N(1) 2.789(7) .
O(10) C(1) 3.188(7) 1_465
O(9) O(3) 2.839(5) 2_657
O(9) O(7) 3.037(5) .
O(9) O(10) 2.638(12) .
O(9) N(1) 3.257(7) .
O(9) N(1) 2.850(7) 2_657
N(1) O(3) 3.503(5) 2_657
N(1) O(4) 2.951(4) 2_657
N(1) O(5) 2.904(4) 2_757
N(1) O(8) 2.845(4) 1_546
N(1) O(8) 2.953(6) 2_667
N(1) O(6) 2.946(4) 2_657
N(1) O(10) 2.789(7) .
N(1) O(9) 3.257(7) .
N(1) O(9) 2.850(7) 2_657
C(1) O(10) 3.188(7) 1_645
C(4) O(1) 3.527(5) 1_465
C(4) O(4) 3.538(7) 1_565
C(3) O(7) 3.506(4) 2_666

loop_
_geom_torsion_atom_site_label_1
_geom_torsion_atom_site_label_2
_geom_torsion_atom_site_label_3
_geom_torsion_atom_site_label_4
_geom_torsion
_geom_torsion_site_symmetry_1
_geom_torsion_site_symmetry_3
_geom_torsion_site_symmetry_4
O(1) Zn(1) O(2) C(1) -107.1(3) . . .
O(2) Zn(1) O(1) C(3) 169.7(3) . . 2_756
O(1) Zn(1) O(3) C(2) -41.3(7) . . .
O(3) Zn(1) O(1) C(3) -55.4(8) . . 2_756
O(1) Zn(1) O(4) C(1) 96.1(3) . . 2_747
O(4) Zn(1) O(1) C(3) 89.1(3) . . 2_756
O(1) Zn(1) O(5) C(2) 171.7(2) . . 2_757
O(5) Zn(1) O(1) C(3) -97.0(3) . . 2_756
O(1) Zn(1) O(6) C(3) -0.1(3) . . .
O(6) Zn(1) O(1) C(3) 0.2(3) . . 2_756
O(2) Zn(1) O(3) C(2) 93.4(2) . . .
O(3) Zn(1) O(2) C(1) 80.4(3) . . .
O(2) Zn(1) O(4) C(1) 5.6(3) . . 2_747
O(4) Zn(1) O(2) C(1) -5.4(3) . . .
O(2) Zn(1) O(5) C(2) -95.6(2) . . 2_757
O(5) Zn(1) O(2) C(1) 160.4(3) . . .
O(2) Zn(1) O(6) C(3) -56.0(6) . . .
O(6) Zn(1) O(2) C(1) -52.3(6) . . .
O(3) Zn(1) O(4) C(1) -90.1(3) . . 2_747
O(4) Zn(1) O(3) C(2) 173.4(2) . . .
O(3) Zn(1) O(5) C(2) -1.1(2) . . 2_757
O(5) Zn(1) O(3) C(2) 1.1(2) . . .
O(3) Zn(1) O(6) C(3) 171.1(3) . . .
O(6) Zn(1) O(3) C(2) -95.9(2) . . .
O(4) Zn(1) O(5) C(2) -31.1(5) . . 2_757
O(5) Zn(1) O(4) C(1) -60.5(5) . . 2_747
O(4) Zn(1) O(6) C(3) -102.1(3) . . .
O(6) Zn(1) O(4) C(1) 176.4(3) . . 2_747
O(5) Zn(1) O(6) C(3) 91.0(3) . . .
O(6) Zn(1) O(5) C(2) 91.2(2) . . 2_757
Zn(1) O(1) C(3) O(6) 179.9(2) . 2_756 2_756
Zn(1) O(1) C(3) C(3) -0.2(5) . 2_756 .
Zn(1) O(2) C(1) O(4) -175.2(3) . . 2_747
Zn(1) O(2) C(1) C(1) 4.6(5) . . 2_747
Zn(1) O(3) C(2) O(5) 179.1(2) . . 2_757
Zn(1) O(3) C(2) C(2) -0.9(3) . . 2_757
Zn(1) O(4) C(1) O(2) 175.4(3) . 2_747 2_747
Zn(1) O(4) C(1) C(1) -4.8(4) . 2_747 .
Zn(1) O(5) C(2) O(3) -179.1(2) . 2_757 2_757
Zn(1) O(5) C(2) C(2) 1.0(3) . 2_757 .
Zn(1) O(6) C(3) O(1) -179.8(3) . . 2_756
Zn(1) O(6) C(3) C(3) 0.1(4) . . 2_756
O(2) C(1) C(1) O(4) 0.2(5) . 2_747 .
O(4) C(1) C(1) O(2) -0.2(5) 2_747 2_747 2_747
O(3) C(2) C(2) O(5) -0.0(3) . 2_757 .
O(5) C(2) C(2) O(3) 0.0(3) 2_757 2_757 2_757
O(8) C(4) C(5) C(6) -13.8(8) . . .
O(7) C(4) C(5) C(6) 167.9(5) . . .
C(4) C(5) C(6) C(6) -175.9(5) . . 2_766
O(1) C(3) C(3) O(6) -0.1(5) 2_756 2_756 2_756
O(6) C(3) C(3) O(1) 0.1(5) . 2_756 .
